data_4079786
loop_
_publ_author_name
'Zhang, Xiaofei'
'Cao, Bei'
'Valente, Edward J.'
'Hollis, T. Keith'

_publ_section_title
;
 Synthesis, Characterization, Photoluminescence, and Simulations of a
 CCC-NHC-Supported Pt2Ag2Mixed-Metal Cluster Containing a
 PtAg2Metallacyclopropane
;
_journal_issue 3
_journal_name_full Organometallics
_journal_page_first 752
_journal_paper_doi 10.1021/om300330y
_journal_volume 32
_journal_year 2013
_chemical_formula_moiety 'C53 H70 Ag2 F12 N8 O8 Pt2 Si4'
_chemical_formula_sum 'C106 H140 Ag4 F24 N16 O16 Pt4 Si8'
_chemical_formula_weight 3786.90
_chemical_name_systematic
;
 ?
;
_space_group_IT_number 2
_symmetry_cell_setting triclinic
_symmetry_space_group_name_Hall '-P 1'
_symmetry_space_group_name_H-M 'P -1'
_atom_sites_solution_hydrogens geom
_atom_sites_solution_primary direct
_atom_sites_solution_secondary difmap
_audit_creation_method SHELXL-97
_cell_angle_alpha 65.227(4)
_cell_angle_beta 86.256(3)
_cell_angle_gamma 69.667(4)
_cell_formula_units_Z 1
_cell_length_a 15.2722(6)
_cell_length_b 15.7319(6)
_cell_length_c 16.6232(6)
_cell_measurement_reflns_used 17346
_cell_measurement_temperature 150(2)
_cell_measurement_theta_max 29.5
_cell_measurement_theta_min 3
_cell_volume 3385.2(3)
_computing_cell_refinement 'CrysAlis (Oxford Diffraction)'
_computing_data_collection 'CrysAlis (Oxford Diffraction)'
_computing_data_reduction 'CrysAlis (Oxford Diffraction)'
_computing_molecular_graphics WinGX
_computing_publication_material WinGX
_computing_structure_refinement 'SHELXL-97 (Sheldrick, 1997)'
_computing_structure_solution 'SHELXS-97 (Sheldrick, 1997)'
_diffrn_ambient_temperature 150(2)
_diffrn_detector_area_resol_mean 16.0309
_diffrn_measured_fraction_theta_full 0.978
_diffrn_measured_fraction_theta_max 0.978
_diffrn_measurement_device_type 'Oxford Diffraction Gemini'
_diffrn_measurement_method 'phi and omega scans'
_diffrn_radiation_monochromator graphite
_diffrn_radiation_source 'fine-focus sealed tube'
_diffrn_radiation_type MoK\a
_diffrn_radiation_wavelength 0.71073
_diffrn_reflns_av_R_equivalents 0.0298
_diffrn_reflns_av_sigmaI/netI 0.0765
_diffrn_reflns_limit_h_max 21
_diffrn_reflns_limit_h_min -21
_diffrn_reflns_limit_k_max 22
_diffrn_reflns_limit_k_min -22
_diffrn_reflns_limit_l_max 21
_diffrn_reflns_limit_l_min -23
_diffrn_reflns_number 38468
_diffrn_reflns_theta_full 30.60
_diffrn_reflns_theta_max 30.60
_diffrn_reflns_theta_min 3.52
_diffrn_standards_decay_% <2%
_diffrn_standards_interval_count 50
_diffrn_standards_number 2
_exptl_absorpt_coefficient_mu 4.847
_exptl_absorpt_correction_T_max 0.951
_exptl_absorpt_correction_T_min 0.38
_exptl_absorpt_correction_type analytical
_exptl_absorpt_process_details 'CrysAlis (Oxford Diffraction)'
_exptl_crystal_colour yellow
_exptl_crystal_density_diffrn 1.858
_exptl_crystal_density_method 'not measured'
_exptl_crystal_description prism
_exptl_crystal_F_000 1844
_exptl_crystal_size_max 0.829
_exptl_crystal_size_mid 0.094
_exptl_crystal_size_min 0.019
_refine_diff_density_max 1.240
_refine_diff_density_min -0.841
_refine_diff_density_rms 0.127
_refine_ls_extinction_method none
_refine_ls_goodness_of_fit_ref 1.008
_refine_ls_hydrogen_treatment constr
_refine_ls_matrix_type full
_refine_ls_number_parameters 777
_refine_ls_number_reflns 20407
_refine_ls_number_restraints 7
_refine_ls_restrained_S_all 1.009
_refine_ls_R_factor_all 0.0570
_refine_ls_R_factor_gt 0.0308
_refine_ls_shift/su_max 0.037
_refine_ls_shift/su_mean 0.001
_refine_ls_structure_factor_coef Fsqd
_refine_ls_weighting_details 'calc w=1/[\s^2^(Fo^2^)+(0.0130P)^2^+0.0000P] where P=(Fo^2^+2Fc^2^)/3'
_refine_ls_weighting_scheme calc
_refine_ls_wR_factor_gt 0.0491
_refine_ls_wR_factor_ref 0.0508
_reflns_number_gt 13739
_reflns_number_total 20407
_reflns_threshold_expression >2sigma(I)
_cod_data_source_file om300330y_si_002.cif
_cod_data_source_block up049
_cod_original_cell_volume 3385.2(2)
_cod_database_code 4079786

loop_
_symmetry_equiv_pos_as_xyz
'x, y, z'
'-x, -y, -z'

loop_
_atom_site_label
_atom_site_type_symbol
_atom_site_fract_x
_atom_site_fract_y
_atom_site_fract_z
_atom_site_U_iso_or_equiv
_atom_site_adp_type
_atom_site_occupancy
_atom_site_symmetry_multiplicity
_atom_site_calc_flag
_atom_site_refinement_flags
C1 C 0.4684(2) 0.3710(3) 0.4115(2) 0.0220(8) Uani 1 1 d .
C3 C 0.5096(3) 0.3468(3) 0.5485(2) 0.0314(9) Uani 1 1 d .
H3 H 0.5079 0.3316 0.6101 0.038 Uiso 1 1 calc R
C4 C 0.5760(3) 0.3720(3) 0.4984(2) 0.0288(9) Uani 1 1 d .
H4 H 0.6300 0.3785 0.5169 0.035 Uiso 1 1 calc R
C6 C 0.6000(2) 0.4016(3) 0.3364(2) 0.0245(8) Uani 1 1 d .
C7 C 0.5502(2) 0.3979(3) 0.2717(2) 0.0210(7) Uani 1 1 d .
C8 C 0.5901(2) 0.4044(3) 0.1927(2) 0.0214(8) Uani 1 1 d .
C9 C 0.6757(2) 0.4164(3) 0.1761(2) 0.0283(9) Uani 1 1 d .
H9 H 0.7015 0.4220 0.1213 0.034 Uiso 1 1 calc R
C10 C 0.7229(3) 0.4200(3) 0.2429(2) 0.0320(9) Uani 1 1 d .
H10 H 0.7822 0.4277 0.2332 0.038 Uiso 1 1 calc R
C11 C 0.6860(2) 0.4127(3) 0.3239(2) 0.0290(9) Uani 1 1 d .
H11 H 0.7192 0.4153 0.3686 0.035 Uiso 1 1 calc R
C13 C 0.4487(2) 0.3810(3) 0.1696(2) 0.0225(8) Uani 1 1 d .
C15 C 0.4722(3) 0.3636(3) 0.0409(2) 0.0272(8) Uani 1 1 d .
H15 H 0.4619 0.3526 -0.0091 0.033 Uiso 1 1 calc R
C16 C 0.5469(3) 0.3815(3) 0.0590(2) 0.0265(8) Uani 1 1 d .
H16 H 0.5990 0.3856 0.0252 0.032 Uiso 1 1 calc R
C17 C 0.3675(3) 0.3090(3) 0.5297(2) 0.0310(9) Uani 1 1 d .
H17A H 0.3182 0.3369 0.4804 0.037 Uiso 1 1 calc R
H17B H 0.3393 0.3326 0.5753 0.037 Uiso 1 1 calc R
C19 C 0.4598(3) 0.1171(3) 0.6961(2) 0.0568(14) Uani 1 1 d .
H19A H 0.4152 0.1492 0.7290 0.068 Uiso 1 1 calc R
H19B H 0.5179 0.1307 0.6953 0.068 Uiso 1 1 calc R
H19C H 0.4736 0.0447 0.7252 0.068 Uiso 1 1 calc R
C20 C 0.3049(6) 0.1336(6) 0.5808(5) 0.167(4) Uani 1 1 d .
H20A H 0.3122 0.0707 0.6329 0.201 Uiso 1 1 calc R
H20B H 0.2986 0.1253 0.5265 0.201 Uiso 1 1 calc R
H20C H 0.2486 0.1866 0.5833 0.201 Uiso 1 1 calc R
C21 C 0.4952(5) 0.1240(4) 0.5115(3) 0.103(3) Uani 1 1 d .
H21A H 0.5158 0.0510 0.5352 0.124 Uiso 1 1 calc R
H21B H 0.5493 0.1437 0.5124 0.124 Uiso 1 1 calc R
H21C H 0.4671 0.1540 0.4501 0.124 Uiso 1 1 calc R
C22 C 0.3259(2) 0.3439(3) 0.1111(2) 0.0230(8) Uani 1 1 d .
H22A H 0.2962 0.3745 0.0496 0.028 Uiso 1 1 calc R
H22B H 0.2826 0.3777 0.1444 0.028 Uiso 1 1 calc R
C24 C 0.3960(3) 0.1469(3) 0.2787(3) 0.0499(12) Uani 1 1 d .
H24A H 0.3944 0.0791 0.3090 0.060 Uiso 1 1 calc R
H24B H 0.3628 0.1862 0.3113 0.060 Uiso 1 1 calc R
H24C H 0.4613 0.1437 0.2763 0.060 Uiso 1 1 calc R
C25 C 0.2178(3) 0.2034(3) 0.1641(3) 0.0479(11) Uani 1 1 d .
H25A H 0.2210 0.1391 0.1665 0.057 Uiso 1 1 calc R
H25B H 0.1798 0.2579 0.1098 0.057 Uiso 1 1 calc R
H25C H 0.1890 0.2113 0.2163 0.057 Uiso 1 1 calc R
C26 C 0.4102(3) 0.1451(3) 0.0956(3) 0.0403(10) Uani 1 1 d .
H26A H 0.4691 0.1583 0.0868 0.048 Uiso 1 1 calc R
H26B H 0.3754 0.1716 0.0376 0.048 Uiso 1 1 calc R
H26C H 0.4239 0.0728 0.1263 0.048 Uiso 1 1 calc R
C28 C 0.2254(2) 0.4105(3) 0.2883(2) 0.0233(8) Uani 1 1 d .
C29 C 0.1446(3) 0.3706(3) 0.3216(3) 0.0372(10) Uani 1 1 d .
C35 C 0.2050(2) 0.5480(3) 0.4677(2) 0.0302(9) Uani 1 1 d .
C37 C 0.1443(3) 0.5053(4) 0.5395(3) 0.0499(13) Uani 1 1 d .
C42 C 0.4579(2) 0.6517(3) 0.1996(2) 0.0217(8) Uani 1 1 d .
C44 C 0.5380(3) 0.6954(3) 0.1797(2) 0.0284(9) Uani 1 1 d .
C49 C 0.1525(2) 0.6234(3) 0.0210(2) 0.0207(7) Uani 1 1 d .
C51 C 0.0951(3) 0.5799(3) -0.0136(3) 0.0311(9) Uani 1 1 d .
C55 C 0.0880(2) 0.7287(3) 0.2126(2) 0.0271(8) Uani 1 1 d .
C57 C -0.0014(3) 0.7009(3) 0.3269(3) 0.0450(12) Uani 1 1 d .
H57 H -0.0471 0.6801 0.3635 0.054 Uiso 1 1 calc R
C58 C 0.0531(3) 0.7446(3) 0.3421(3) 0.0435(12) Uani 1 1 d .
H58 H 0.0535 0.7607 0.3911 0.052 Uiso 1 1 calc R
C60 C 0.1745(3) 0.8105(3) 0.2482(3) 0.0336(9) Uani 1 1 d .
C61 C 0.2046(2) 0.8172(3) 0.1665(2) 0.0274(8) Uani 1 1 d .
C62 C 0.2650(3) 0.8679(3) 0.1284(3) 0.0318(9) Uani 1 1 d .
C63 C 0.2993(3) 0.9094(3) 0.1732(3) 0.0460(11) Uani 1 1 d .
H63 H 0.3412 0.9441 0.1475 0.055 Uiso 1 1 calc R
C64 C 0.2698(3) 0.8980(4) 0.2566(3) 0.0520(13) Uani 1 1 d .
H64 H 0.2929 0.9252 0.2883 0.062 Uiso 1 1 calc R
C65 C 0.2083(3) 0.8487(3) 0.2954(3) 0.0442(11) Uani 1 1 d .
H65 H 0.1897 0.8413 0.3529 0.053 Uiso 1 1 calc R
C67 C 0.2393(2) 0.8233(3) 0.0141(2) 0.0290(9) Uani 1 1 d .
C69 C 0.3176(3) 0.9030(3) -0.0941(3) 0.0442(11) Uani 1 1 d .
H69 H 0.3419 0.9270 -0.1500 0.053 Uiso 1 1 calc R
C70 C 0.3307(3) 0.9195(3) -0.0244(3) 0.0408(10) Uani 1 1 d .
H70 H 0.3661 0.9574 -0.0211 0.049 Uiso 1 1 calc R
C71 C -0.0250(3) 0.6478(3) 0.2100(3) 0.0354(10) Uani 1 1 d .
H71A H -0.0374 0.5914 0.2591 0.042 Uiso 1 1 calc R
H71B H 0.0193 0.6199 0.1736 0.042 Uiso 1 1 calc R
C73 C -0.2231(3) 0.7904(3) 0.2046(3) 0.0566(13) Uani 1 1 d .
H73A H -0.2851 0.8273 0.1709 0.068 Uiso 1 1 calc R
H73B H -0.2017 0.8361 0.2169 0.068 Uiso 1 1 calc R
H73C H -0.2273 0.7366 0.2609 0.068 Uiso 1 1 calc R
C74 C -0.1813(3) 0.6564(4) 0.1075(3) 0.0576(13) Uani 1 1 d .
H74A H -0.2379 0.6982 0.0658 0.069 Uiso 1 1 calc R
H74B H -0.1960 0.6070 0.1610 0.069 Uiso 1 1 calc R
H74C H -0.1327 0.6216 0.0791 0.069 Uiso 1 1 calc R
C75 C -0.1183(3) 0.8368(3) 0.0390(3) 0.0439(11) Uani 1 1 d .
H75A H -0.0647 0.8078 0.0111 0.053 Uiso 1 1 calc R
H75B H -0.1051 0.8835 0.0568 0.053 Uiso 1 1 calc R
H75C H -0.1744 0.8726 -0.0036 0.053 Uiso 1 1 calc R
C76 C 0.2245(3) 0.8173(3) -0.1312(2) 0.0384(10) Uani 1 1 d .
H76A H 0.2164 0.7522 -0.0969 0.046 Uiso 1 1 calc R
H76B H 0.2707 0.8088 -0.1745 0.046 Uiso 1 1 calc R
C78 C 0.0403(3) 0.9720(4) -0.1243(3) 0.0790(18) Uani 1 1 d .
H78A H -0.0199 1.0216 -0.1570 0.095 Uiso 1 1 calc R
H78B H 0.0755 1.0049 -0.1081 0.095 Uiso 1 1 calc R
H78C H 0.0290 0.9205 -0.0703 0.095 Uiso 1 1 calc R
C79 C 0.0471(5) 0.8491(4) -0.2263(4) 0.106(2) Uani 1 1 d .
H79A H -0.0060 0.8438 -0.1906 0.127 Uiso 1 1 calc R
H79B H 0.0907 0.7820 -0.2158 0.127 Uiso 1 1 calc R
H79C H 0.0242 0.8870 -0.2896 0.127 Uiso 1 1 calc R
C80 C 0.1355(5) 1.0096(4) -0.2949(4) 0.100(2) Uani 1 1 d .
H80A H 0.0771 1.0591 -0.3313 0.120 Uiso 1 1 calc R
H90B H 0.1757 0.9770 -0.3298 0.120 Uiso 1 1 calc R
H80C H 0.1681 1.0431 -0.2763 0.120 Uiso 1 1 calc R
N2 N 0.4438(2) 0.3465(2) 0.49588(18) 0.0241(7) Uani 1 1 d .
N5 N 0.55069(19) 0.3866(2) 0.41487(17) 0.0240(7) Uani 1 1 d .
N12 N 0.53147(19) 0.3926(2) 0.13761(17) 0.0215(6) Uani 1 1 d .
N14 N 0.41291(19) 0.3641(2) 0.10780(17) 0.0218(7) Uani 1 1 d .
N56 N 0.0209(2) 0.6916(2) 0.2487(2) 0.0330(8) Uani 1 1 d .
N59 N 0.1087(2) 0.7614(2) 0.2720(2) 0.0324(8) Uani 1 1 d .
N66 N 0.2835(2) 0.8714(2) 0.0420(2) 0.0320(8) Uani 1 1 d .
N68 N 0.2620(2) 0.8443(2) -0.0703(2) 0.0330(8) Uani 1 1 d .
O27 O 0.30418(16) 0.34871(17) 0.32653(14) 0.0234(5) Uani 1 1 d .
O29 O 0.20350(16) 0.49563(19) 0.22690(15) 0.0296(6) Uani 1 1 d .
O34 O 0.21777(17) 0.5193(2) 0.40703(16) 0.0334(6) Uani 1 1 d .
O36 O 0.23471(19) 0.6054(2) 0.47861(17) 0.0438(8) Uani 1 1 d .
O41 O 0.43076(16) 0.63577(18) 0.27515(15) 0.0277(6) Uani 1 1 d .
O43 O 0.43065(16) 0.64069(18) 0.13745(14) 0.0244(6) Uani 1 1 d .
O48 O 0.23812(16) 0.58360(17) 0.02678(14) 0.0226(5) Uani 1 1 d .
O50 O 0.10291(16) 0.69429(18) 0.03981(15) 0.0268(6) Uani 1 1 d .
F31 F 0.0990(3) 0.4057(4) 0.3742(3) 0.1306(18) Uani 1 1 d .
F32 F 0.1710(2) 0.2742(2) 0.3583(3) 0.1190(15) Uani 1 1 d .
F33 F 0.0825(2) 0.3979(3) 0.2566(2) 0.0926(11) Uani 1 1 d .
F38 F 0.1207(3) 0.4366(4) 0.5306(2) 0.149(2) Uani 1 1 d .
F39 F 0.18923(19) 0.4574(2) 0.61948(16) 0.0699(9) Uani 1 1 d .
F40 F 0.0685(2) 0.5737(3) 0.5431(2) 0.1223(17) Uani 1 1 d .
F45 F 0.58735(16) 0.6738(2) 0.25231(14) 0.0495(7) Uani 1 1 d .
F46 F 0.50382(17) 0.79390(19) 0.13667(17) 0.0575(7) Uani 1 1 d .
F47 F 0.59833(15) 0.66136(19) 0.12979(15) 0.0440(6) Uani 1 1 d .
F52 F 0.0942(2) 0.4949(2) 0.04922(19) 0.0769(9) Uani 1 1 d .
F53 F 0.12914(19) 0.5631(3) -0.0809(2) 0.0810(10) Uani 1 1 d .
F54 F 0.00649(17) 0.6376(2) -0.0380(2) 0.0669(8) Uani 1 1 d .
Si18 Si 0.40798(11) 0.16793(10) 0.58014(8) 0.0558(4) Uani 1 1 d .
Si23 Si 0.33819(8) 0.20725(8) 0.16387(7) 0.0307(3) Uani 1 1 d .
Si72 Si -0.13858(8) 0.73570(9) 0.13844(8) 0.0376(3) Uani 1 1 d .
Si77 Si 0.10789(10) 0.91392(10) -0.19463(8) 0.0537(4) Uani 1 1 d .
Ag1 Ag 0.323701(19) 0.56932(2) 0.326417(17) 0.02867(7) Uani 1 1 d .
Ag2 Ag 0.315804(18) 0.57197(2) 0.154952(16) 0.02204(6) Uani 1 1 d .
Pt1 Pt 0.431278(9) 0.378294(10) 0.293333(8) 0.01785(3) Uani 1 1 d .
Pt2 Pt 0.158541(10) 0.760209(11) 0.103063(9) 0.02338(4) Uani 1 1 d .
C1S C -0.0256(13) 0.8444(17) 0.5548(16) 0.553(18) Uiso 1 1 d D
H1SA H -0.0527 0.9142 0.5467 0.830 Uiso 1 1 calc R
H1SB H -0.0325 0.8002 0.6154 0.830 Uiso 1 1 calc R
H1SC H -0.0583 0.8353 0.5120 0.830 Uiso 1 1 calc R
C2S C 0.0809(12) 0.8184(11) 0.5394(13) 0.362(10) Uiso 1 1 d D
H2SA H 0.1200 0.7669 0.5952 0.543 Uiso 1 1 calc R
H2SB H 0.0949 0.7922 0.4934 0.543 Uiso 1 1 calc R
C3S C 0.1012(10) 0.9147(11) 0.5090(13) 0.408(12) Uiso 1 1 d D
H3SA H 0.0734 0.9484 0.5481 0.612 Uiso 1 1 calc R
H3SB H 0.0722 0.9603 0.4475 0.612 Uiso 1 1 calc R
C4S C 0.2091(9) 0.8916(11) 0.5121(10) 0.295(7) Uiso 1 1 d D
H4SA H 0.2367 0.8637 0.5741 0.442 Uiso 1 1 calc R
H4SB H 0.2404 0.8432 0.4865 0.442 Uiso 1 1 calc R
C5S C 0.2195(14) 0.9937(16) 0.4557(15) 0.542(18) Uiso 1 1 d D
H5SA H 0.2113 1.0096 0.3924 0.814 Uiso 1 1 calc R
H5SB H 0.2820 0.9907 0.4701 0.814 Uiso 1 1 calc R
H5SC H 0.1717 1.0457 0.4687 0.814 Uiso 1 1 calc R

loop_
_atom_site_aniso_label
_atom_site_aniso_U_11
_atom_site_aniso_U_22
_atom_site_aniso_U_33
_atom_site_aniso_U_23
_atom_site_aniso_U_13
_atom_site_aniso_U_12
C1 0.0164(18) 0.020(2) 0.0283(19) -0.0098(16) 0.0035(15) -0.0063(14)
C3 0.036(2) 0.041(3) 0.0177(18) -0.0130(17) -0.0007(16) -0.0127(19)
C4 0.030(2) 0.040(3) 0.0220(19) -0.0165(18) -0.0020(16) -0.0134(18)
C6 0.026(2) 0.028(2) 0.0213(18) -0.0119(16) 0.0046(15) -0.0104(16)
C7 0.0181(18) 0.023(2) 0.0231(18) -0.0111(15) 0.0010(14) -0.0060(14)
C8 0.0229(19) 0.025(2) 0.0197(17) -0.0115(15) 0.0003(14) -0.0089(15)
C9 0.026(2) 0.036(2) 0.029(2) -0.0171(18) 0.0100(16) -0.0140(17)
C10 0.021(2) 0.042(3) 0.041(2) -0.021(2) 0.0084(17) -0.0176(18)
C11 0.023(2) 0.044(3) 0.030(2) -0.0211(19) 0.0048(16) -0.0162(18)
C13 0.0201(19) 0.023(2) 0.0224(18) -0.0114(15) -0.0012(14) -0.0029(15)
C15 0.036(2) 0.029(2) 0.0187(18) -0.0128(16) 0.0046(16) -0.0112(17)
C16 0.035(2) 0.027(2) 0.0210(19) -0.0140(16) 0.0101(16) -0.0117(17)
C17 0.031(2) 0.042(3) 0.0206(19) -0.0094(17) 0.0080(16) -0.0197(19)
C19 0.076(4) 0.043(3) 0.028(2) -0.010(2) 0.002(2) -0.002(2)
C20 0.234(10) 0.163(8) 0.113(6) 0.028(5) -0.052(6) -0.176(8)
C21 0.215(8) 0.038(3) 0.036(3) -0.015(3) 0.007(4) -0.020(4)
C22 0.0229(19) 0.025(2) 0.0231(18) -0.0120(16) -0.0019(15) -0.0080(15)
C24 0.068(3) 0.030(3) 0.042(3) -0.013(2) -0.010(2) -0.006(2)
C25 0.053(3) 0.047(3) 0.059(3) -0.027(2) 0.015(2) -0.030(2)
C26 0.043(3) 0.033(3) 0.049(3) -0.020(2) 0.007(2) -0.015(2)
C28 0.022(2) 0.026(2) 0.028(2) -0.0152(17) 0.0064(16) -0.0116(16)
C29 0.018(2) 0.034(3) 0.045(3) -0.004(2) 0.0005(19) -0.0094(18)
C35 0.0155(19) 0.044(3) 0.028(2) -0.0117(19) -0.0018(15) -0.0109(17)
C37 0.044(3) 0.095(4) 0.035(3) -0.037(3) 0.020(2) -0.044(3)
C42 0.0169(18) 0.024(2) 0.0233(19) -0.0100(16) 0.0027(15) -0.0073(15)
C44 0.031(2) 0.040(3) 0.0228(19) -0.0167(18) 0.0052(16) -0.0184(18)
C49 0.0208(19) 0.020(2) 0.0202(18) -0.0054(15) 0.0008(14) -0.0103(15)
C51 0.028(2) 0.034(3) 0.041(2) -0.021(2) 0.0054(18) -0.0160(18)
C55 0.0149(19) 0.023(2) 0.037(2) -0.0111(17) -0.0050(16) -0.0012(15)
C57 0.033(3) 0.050(3) 0.033(2) -0.010(2) 0.004(2) -0.002(2)
C58 0.026(2) 0.061(3) 0.032(2) -0.020(2) -0.0013(19) 0.000(2)
C60 0.026(2) 0.028(2) 0.042(2) -0.0167(19) -0.0063(18) 0.0005(17)
C61 0.0171(19) 0.020(2) 0.039(2) -0.0122(17) -0.0062(16) 0.0009(15)
C62 0.025(2) 0.021(2) 0.046(2) -0.0135(19) -0.0071(18) -0.0030(16)
C63 0.040(3) 0.029(3) 0.069(3) -0.019(2) -0.017(2) -0.009(2)
C64 0.052(3) 0.055(3) 0.067(3) -0.040(3) -0.008(3) -0.018(3)
C65 0.044(3) 0.043(3) 0.043(3) -0.023(2) -0.013(2) -0.003(2)
C67 0.024(2) 0.024(2) 0.036(2) -0.0129(18) -0.0013(17) -0.0038(16)
C69 0.039(3) 0.041(3) 0.050(3) -0.012(2) 0.014(2) -0.024(2)
C70 0.032(2) 0.030(3) 0.056(3) -0.008(2) 0.004(2) -0.0170(19)
C71 0.026(2) 0.033(3) 0.041(2) -0.0099(19) 0.0093(18) -0.0121(18)
C73 0.039(3) 0.047(3) 0.067(3) -0.014(2) 0.010(2) -0.008(2)
C74 0.035(3) 0.061(4) 0.081(4) -0.029(3) 0.002(2) -0.022(2)
C75 0.033(2) 0.039(3) 0.050(3) -0.014(2) -0.001(2) -0.008(2)
C76 0.051(3) 0.036(3) 0.032(2) -0.014(2) 0.011(2) -0.022(2)
C78 0.050(3) 0.064(4) 0.081(4) -0.011(3) -0.015(3) 0.006(3)
C79 0.129(6) 0.068(5) 0.106(5) -0.003(4) -0.064(4) -0.047(4)
C80 0.143(6) 0.050(4) 0.074(4) 0.008(3) 0.002(4) -0.037(4)
N2 0.0231(17) 0.0262(18) 0.0227(16) -0.0116(13) 0.0016(13) -0.0068(13)
N5 0.0229(17) 0.0338(19) 0.0192(15) -0.0132(14) 0.0017(12) -0.0121(14)
N12 0.0224(16) 0.0232(17) 0.0193(15) -0.0100(13) 0.0034(12) -0.0078(13)
N14 0.0263(17) 0.0201(17) 0.0195(15) -0.0089(13) -0.0001(13) -0.0078(13)
N56 0.0184(17) 0.038(2) 0.0323(18) -0.0095(16) 0.0002(14) -0.0045(14)
N59 0.0262(18) 0.037(2) 0.0298(18) -0.0148(15) -0.0041(14) -0.0039(15)
N66 0.0223(17) 0.0247(19) 0.049(2) -0.0143(16) 0.0001(15) -0.0098(14)
N68 0.0261(18) 0.029(2) 0.0389(19) -0.0087(16) 0.0031(15) -0.0111(15)
O27 0.0182(13) 0.0251(15) 0.0254(13) -0.0094(11) 0.0035(10) -0.0079(11)
O29 0.0211(14) 0.0279(16) 0.0319(14) -0.0047(12) 0.0010(11) -0.0095(11)
O34 0.0339(16) 0.0430(18) 0.0310(14) -0.0200(13) 0.0125(12) -0.0187(13)
O36 0.0424(18) 0.067(2) 0.0361(16) -0.0259(15) 0.0045(13) -0.0308(16)
O41 0.0277(14) 0.0384(17) 0.0240(13) -0.0158(12) 0.0087(11) -0.0177(12)
O43 0.0253(14) 0.0329(16) 0.0200(12) -0.0110(11) 0.0014(10) -0.0160(11)
O48 0.0212(14) 0.0265(15) 0.0230(12) -0.0122(11) 0.0029(10) -0.0097(11)
O50 0.0201(13) 0.0277(15) 0.0370(14) -0.0172(12) 0.0018(11) -0.0090(11)
F31 0.130(3) 0.261(5) 0.160(3) -0.174(4) 0.128(3) -0.166(4)
F32 0.0399(18) 0.048(2) 0.203(4) 0.017(2) 0.008(2) -0.0269(15)
F33 0.066(2) 0.109(3) 0.109(3) -0.022(2) -0.0122(19) -0.064(2)
F38 0.226(5) 0.269(6) 0.116(3) -0.134(4) 0.125(3) -0.229(5)
F39 0.073(2) 0.084(2) 0.0356(15) -0.0066(14) 0.0200(14) -0.0342(16)
F40 0.049(2) 0.149(4) 0.072(2) 0.001(2) 0.0389(17) 0.011(2)
F45 0.0482(16) 0.091(2) 0.0372(13) -0.0351(14) 0.0099(11) -0.0475(14)
F46 0.0472(16) 0.0370(17) 0.0829(18) -0.0114(14) 0.0068(14) -0.0264(13)
F47 0.0336(14) 0.0776(19) 0.0513(14) -0.0454(14) 0.0241(11) -0.0356(13)
F52 0.101(2) 0.060(2) 0.079(2) -0.0043(16) -0.0222(17) -0.0633(18)
F53 0.067(2) 0.163(3) 0.097(2) -0.109(2) 0.0404(17) -0.075(2)
F54 0.0333(15) 0.0616(19) 0.119(2) -0.0531(18) -0.0241(15) -0.0085(13)
Si18 0.0962(12) 0.0457(9) 0.0288(7) -0.0045(6) -0.0016(7) -0.0414(8)
Si23 0.0360(7) 0.0269(6) 0.0313(6) -0.0127(5) 0.0004(5) -0.0125(5)
Si72 0.0202(6) 0.0358(7) 0.0516(7) -0.0140(6) 0.0034(5) -0.0096(5)
Si77 0.0665(10) 0.0375(8) 0.0449(8) 0.0011(6) -0.0161(7) -0.0240(7)
Ag1 0.02779(16) 0.03819(19) 0.02604(15) -0.01590(13) 0.01108(12) -0.01715(13)
Ag2 0.01912(14) 0.02432(15) 0.02314(13) -0.00895(11) -0.00167(10) -0.00892(11)
Pt1 0.01549(7) 0.02204(8) 0.01678(7) -0.00874(6) 0.00172(5) -0.00688(6)
Pt2 0.01855(8) 0.02096(9) 0.03118(8) -0.01147(7) 0.00011(6) -0.00668(6)

loop_
_atom_type_symbol
_atom_type_description
_atom_type_scat_dispersion_real
_atom_type_scat_dispersion_imag
_atom_type_scat_source
C C 0.0033 0.0016 'International Tables Vol C Tables 4.2.6.8 and 6.1.1.4'
H H 0.0000 0.0000 'International Tables Vol C Tables 4.2.6.8 and 6.1.1.4'
O O 0.0106 0.0060 'International Tables Vol C Tables 4.2.6.8 and 6.1.1.4'
N N 0.0061 0.0033 'International Tables Vol C Tables 4.2.6.8 and 6.1.1.4'
Ag Ag -0.8971 1.1015 'International Tables Vol C Tables 4.2.6.8 and 6.1.1.4'
F F 0.0171 0.0103 'International Tables Vol C Tables 4.2.6.8 and 6.1.1.4'
Pt Pt -1.7033 8.3905 'International Tables Vol C Tables 4.2.6.8 and 6.1.1.4'
Si Si 0.0817 0.0704 'International Tables Vol C Tables 4.2.6.8 and 6.1.1.4'

loop_
_geom_angle_atom_site_label_1
_geom_angle_atom_site_label_2
_geom_angle_atom_site_label_3
_geom_angle
N2 C1 N5 103.7(3)
N2 C1 Pt1 141.4(3)
N5 C1 Pt1 114.6(2)
C4 C3 N2 108.5(3)
C3 C4 N5 106.0(3)
C11 C6 C7 122.0(3)
C11 C6 N5 128.0(3)
C7 C6 N5 109.8(3)
C6 C7 C8 118.2(3)
C6 C7 Pt1 120.7(2)
C8 C7 Pt1 121.0(2)
C9 C8 C7 122.3(3)
C9 C8 N12 127.9(3)
C7 C8 N12 109.8(3)
C8 C9 C10 117.3(3)
C9 C10 C11 122.4(3)
C6 C11 C10 117.7(3)
N14 C13 N12 103.3(3)
N14 C13 Pt1 142.5(3)
N12 C13 Pt1 113.6(2)
C16 C15 N14 108.2(3)
C15 C16 N12 105.3(3)
N2 C17 Si18 112.6(3)
N14 C22 Si23 116.0(2)
O29 C28 O27 130.3(3)
O29 C28 C29 116.3(3)
O27 C28 C29 113.4(3)
F31 C29 F32 110.0(4)
F31 C29 F33 105.0(4)
F32 C29 F33 103.8(4)
F31 C29 C28 111.4(4)
F32 C29 C28 113.9(3)
F33 C29 C28 112.2(3)
O36 C35 O34 129.0(4)
O36 C35 C37 114.7(4)
O34 C35 C37 116.3(4)
F40 C37 F39 106.5(4)
F40 C37 F38 108.4(5)
F39 C37 F38 102.9(5)
F40 C37 C35 112.9(4)
F39 C37 C35 112.2(4)
F38 C37 C35 113.2(4)
O43 C42 O41 130.9(3)
O43 C42 C44 114.8(3)
O41 C42 C44 114.2(3)
F45 C44 F46 106.9(3)
F45 C44 F47 106.5(3)
F46 C44 F47 107.2(3)
F45 C44 C42 113.0(3)
F46 C44 C42 110.9(3)
F47 C44 C42 112.1(3)
O48 C49 O50 130.3(3)
O48 C49 C51 115.8(3)
O50 C49 C51 113.9(3)
F53 C51 F52 107.7(4)
F53 C51 F54 107.0(3)
F52 C51 F54 105.5(3)
F53 C51 C49 112.3(3)
F52 C51 C49 110.3(3)
F54 C51 C49 113.7(3)
N56 C55 N59 103.9(3)
N56 C55 Pt2 142.6(3)
N59 C55 Pt2 113.3(3)
C58 C57 N56 107.7(4)
C57 C58 N59 106.1(4)
C61 C60 C65 121.0(4)
C61 C60 N59 110.5(3)
C65 C60 N59 128.5(4)
C60 C61 C62 119.9(4)
C60 C61 Pt2 120.2(3)
C62 C61 Pt2 119.9(3)
C61 C62 C63 120.8(4)
C61 C62 N66 111.3(3)
C63 C62 N66 127.9(4)
C64 C63 C62 117.6(4)
C65 C64 C63 122.5(4)
C60 C65 C64 118.2(4)
N68 C67 N66 103.2(3)
N68 C67 Pt2 142.3(3)
N66 C67 Pt2 114.2(3)
C70 C69 N68 107.5(4)
C69 C70 N66 106.9(4)
N56 C71 Si72 115.8(3)
N68 C76 Si77 113.3(3)
C1 N2 C3 110.2(3)
C1 N2 C17 124.7(3)
C3 N2 C17 124.3(3)
C4 N5 C1 111.7(3)
C4 N5 C6 131.6(3)
C1 N5 C6 116.1(3)
C13 N12 C16 112.2(3)
C13 N12 C8 116.8(3)
C16 N12 C8 130.7(3)
C13 N14 C15 111.0(3)
C13 N14 C22 125.8(3)
C15 N14 C22 123.1(3)
C55 N56 C57 111.7(4)
C55 N56 C71 124.8(3)
C57 N56 C71 123.4(4)
C58 N59 C55 110.6(3)
C58 N59 C60 132.4(3)
C55 N59 C60 116.8(3)
C70 N66 C67 111.1(3)
C70 N66 C62 133.4(3)
C67 N66 C62 115.3(3)
C67 N68 C69 111.3(3)
C67 N68 C76 124.0(3)
C69 N68 C76 124.4(3)
C28 O27 Pt1 123.0(2)
C28 O29 Ag2 123.5(2)
C35 O34 Ag1 109.5(2)
C42 O41 Ag1 123.7(2)
C42 O43 Ag2 120.3(2)
C49 O48 Ag2 112.9(2)
C49 O50 Pt2 123.7(2)
C20 Si18 C21 111.5(4)
C20 Si18 C19 109.6(3)
C21 Si18 C19 111.0(2)
C20 Si18 C17 107.6(3)
C21 Si18 C17 108.0(2)
C19 Si18 C17 109.1(2)
C24 Si23 C25 111.2(2)
C24 Si23 C26 110.1(2)
C25 Si23 C26 110.30(19)
C24 Si23 C22 109.35(18)
C25 Si23 C22 106.93(18)
C26 Si23 C22 108.84(18)
C74 Si72 C75 111.5(2)
C74 Si72 C73 110.5(2)
C75 Si72 C73 109.9(2)
C74 Si72 C71 104.8(2)
C75 Si72 C71 110.62(18)
C73 Si72 C71 109.44(19)
C78 Si77 C79 112.0(3)
C78 Si77 C80 110.1(3)
C79 Si77 C80 110.9(3)
C78 Si77 C76 109.5(2)
C79 Si77 C76 107.4(2)
C80 Si77 C76 106.8(3)
O34 Ag1 O41 162.99(9)
O34 Ag1 Ag2 112.74(7)
O41 Ag1 Ag2 83.57(6)
O34 Ag1 Pt1 99.21(7)
O41 Ag1 Pt1 93.48(6)
Ag2 Ag1 Pt1 58.459(9)
O43 Ag2 O29 159.00(8)
O43 Ag2 O48 120.26(8)
O29 Ag2 O48 80.45(8)
O43 Ag2 Ag1 81.42(5)
O29 Ag2 Ag1 77.64(6)
O48 Ag2 Ag1 154.18(5)
O43 Ag2 Pt2 95.66(6)
O29 Ag2 Pt2 85.11(6)
O48 Ag2 Pt2 77.29(5)
Ag1 Ag2 Pt2 87.331(11)
O43 Ag2 Pt1 93.57(6)
O29 Ag2 Pt1 76.37(6)
O48 Ag2 Pt1 121.57(6)
Ag1 Ag2 Pt1 65.865(9)
Pt2 Ag2 Pt1 149.943(10)
C7 Pt1 C1 78.70(13)
C7 Pt1 C13 78.77(14)
C1 Pt1 C13 156.94(13)
C7 Pt1 O27 175.90(12)
C1 Pt1 O27 98.16(11)
C13 Pt1 O27 104.10(12)
C7 Pt1 Ag2 96.99(10)
C1 Pt1 Ag2 119.11(10)
C13 Pt1 Ag2 68.69(9)
O27 Pt1 Ag2 86.82(6)
C7 Pt1 Ag1 97.67(10)
C1 Pt1 Ag1 64.72(9)
C13 Pt1 Ag1 123.49(10)
O27 Pt1 Ag1 83.23(6)
Ag2 Pt1 Ag1 55.677(8)
C61 Pt2 C67 79.32(16)
C61 Pt2 C55 79.14(15)
C67 Pt2 C55 158.07(15)
C61 Pt2 O50 176.47(13)
C67 Pt2 O50 104.21(12)
C55 Pt2 O50 97.33(12)
C61 Pt2 Ag2 98.30(10)
C67 Pt2 Ag2 86.69(10)
C55 Pt2 Ag2 100.46(10)
O50 Pt2 Ag2 82.13(6)
C3S C2S C1S 106.8(8)
C2S C3S C4S 110.2(9)
C5S C4S C3S 104.6(8)

loop_
_geom_bond_atom_site_label_1
_geom_bond_atom_site_label_2
_geom_bond_distance
C1 N2 1.355(4)
C1 N5 1.371(4)
C1 Pt1 2.025(3)
C3 C4 1.330(5)
C3 N2 1.377(4)
C4 N5 1.369(4)
C6 C11 1.376(5)
C6 C7 1.387(5)
C6 N5 1.436(4)
C7 C8 1.391(4)
C7 Pt1 1.933(3)
C8 C9 1.380(5)
C8 N12 1.428(4)
C9 C10 1.394(5)
C10 C11 1.399(5)
C13 N14 1.352(4)
C13 N12 1.380(4)
C13 Pt1 2.041(3)
C15 C16 1.345(5)
C15 N14 1.389(4)
C16 N12 1.384(4)
C17 N2 1.462(4)
C17 Si18 1.888(4)
C19 Si18 1.857(4)
C20 Si18 1.832(6)
C21 Si18 1.838(5)
C22 N14 1.464(4)
C22 Si23 1.893(4)
C24 Si23 1.855(4)
C25 Si23 1.860(4)
C26 Si23 1.864(4)
C28 O29 1.238(4)
C28 O27 1.252(4)
C28 C29 1.543(5)
C29 F31 1.270(5)
C29 F32 1.290(5)
C29 F33 1.309(5)
C35 O36 1.219(5)
C35 O34 1.246(4)
C35 C37 1.534(5)
C37 F40 1.296(5)
C37 F39 1.314(5)
C37 F38 1.316(6)
C42 O43 1.236(4)
C42 O41 1.246(4)
C42 C44 1.555(5)
C44 F45 1.318(4)
C44 F46 1.321(4)
C44 F47 1.324(4)
C49 O48 1.228(4)
C49 O50 1.261(4)
C49 C51 1.542(5)
C51 F53 1.292(4)
C51 F52 1.312(4)
C51 F54 1.315(4)
C55 N56 1.337(5)
C55 N59 1.385(4)
C55 Pt2 2.020(4)
C57 C58 1.342(6)
C57 N56 1.375(5)
C58 N59 1.385(5)
C60 C61 1.377(5)
C60 C65 1.380(5)
C60 N59 1.413(5)
C61 C62 1.379(5)
C61 Pt2 1.934(4)
C62 C63 1.395(5)
C62 N66 1.428(5)
C63 C64 1.387(6)
C64 C65 1.382(6)
C67 N68 1.350(4)
C67 N66 1.390(5)
C67 Pt2 2.019(4)
C69 C70 1.330(6)
C69 N68 1.388(5)
C70 N66 1.374(5)
C71 N56 1.466(5)
C71 Si72 1.887(4)
C73 Si72 1.858(4)
C74 Si72 1.843(5)
C75 Si72 1.852(4)
C76 N68 1.463(5)
C76 Si77 1.901(4)
C78 Si77 1.829(5)
C79 Si77 1.830(6)
C80 Si77 1.862(5)
O27 Pt1 2.136(2)
O29 Ag2 2.403(2)
O34 Ag1 2.179(2)
O41 Ag1 2.180(2)
O43 Ag2 2.306(2)
O48 Ag2 2.415(2)
O50 Pt2 2.132(2)
Ag1 Ag2 2.8429(4)
Ag1 Pt1 3.1414(3)
Ag2 Pt2 2.9102(4)
Ag2 Pt1 2.9338(4)
C1S C2S 1.565(9)
C2S C3S 1.520(9)
C3S C4S 1.559(9)
C4S C5S 1.543(9)

loop_
_geom_torsion_atom_site_label_1
_geom_torsion_atom_site_label_2
_geom_torsion_atom_site_label_3
_geom_torsion_atom_site_label_4
_geom_torsion
N2 C3 C4 N5 -0.4(4)
C11 C6 C7 C8 0.9(5)
N5 C6 C7 C8 -175.8(3)
C11 C6 C7 Pt1 178.2(3)
N5 C6 C7 Pt1 1.4(4)
C6 C7 C8 C9 -1.5(5)
Pt1 C7 C8 C9 -178.7(3)
C6 C7 C8 N12 176.2(3)
Pt1 C7 C8 N12 -1.0(4)
C7 C8 C9 C10 1.2(5)
N12 C8 C9 C10 -176.0(3)
C8 C9 C10 C11 -0.5(6)
C7 C6 C11 C10 -0.2(5)
N5 C6 C11 C10 175.9(3)
C9 C10 C11 C6 0.0(6)
N14 C15 C16 N12 0.0(4)
O29 C28 C29 F31 -80.1(5)
O27 C28 C29 F31 102.4(4)
O29 C28 C29 F32 154.8(4)
O27 C28 C29 F32 -22.6(5)
O29 C28 C29 F33 37.3(5)
O27 C28 C29 F33 -140.2(4)
O36 C35 C37 F40 62.4(5)
O34 C35 C37 F40 -118.0(4)
O36 C35 C37 F39 -58.0(6)
O34 C35 C37 F39 121.6(4)
O36 C35 C37 F38 -173.9(5)
O34 C35 C37 F38 5.7(6)
O43 C42 C44 F45 -157.3(3)
O41 C42 C44 F45 24.2(5)
O43 C42 C44 F46 82.7(4)
O41 C42 C44 F46 -95.7(4)
O43 C42 C44 F47 -37.0(4)
O41 C42 C44 F47 144.6(3)
O48 C49 C51 F53 -43.6(5)
O50 C49 C51 F53 137.0(3)
O48 C49 C51 F52 76.4(4)
O50 C49 C51 F52 -102.9(4)
O48 C49 C51 F54 -165.2(3)
O50 C49 C51 F54 15.4(5)
N56 C57 C58 N59 -0.1(5)
C65 C60 C61 C62 -3.9(6)
N59 C60 C61 C62 176.1(3)
C65 C60 C61 Pt2 178.5(3)
N59 C60 C61 Pt2 -1.5(4)
C60 C61 C62 C63 2.6(6)
Pt2 C61 C62 C63 -179.8(3)
C60 C61 C62 N66 -176.6(3)
Pt2 C61 C62 N66 1.0(4)
C61 C62 C63 C64 -0.4(6)
N66 C62 C63 C64 178.7(4)
C62 C63 C64 C65 -0.6(7)
C61 C60 C65 C64 3.0(6)
N59 C60 C65 C64 -177.1(4)
C63 C64 C65 C60 -0.7(7)
N68 C69 C70 N66 0.0(5)
N5 C1 N2 C3 -0.3(4)
Pt1 C1 N2 C3 172.0(3)
N5 C1 N2 C17 -170.8(3)
Pt1 C1 N2 C17 1.5(6)
C4 C3 N2 C1 0.5(4)
C4 C3 N2 C17 171.0(3)
Si18 C17 N2 C1 91.2(4)
Si18 C17 N2 C3 -78.0(4)
C3 C4 N5 C1 0.1(4)
C3 C4 N5 C6 -170.5(4)
N2 C1 N5 C4 0.1(4)
Pt1 C1 N5 C4 -174.7(2)
N2 C1 N5 C6 172.4(3)
Pt1 C1 N5 C6 -2.4(4)
C11 C6 N5 C4 -5.4(6)
C7 C6 N5 C4 171.1(3)
C11 C6 N5 C1 -175.8(4)
C7 C6 N5 C1 0.7(4)
N14 C13 N12 C16 -1.1(4)
Pt1 C13 N12 C16 172.3(2)
N14 C13 N12 C8 -175.5(3)
Pt1 C13 N12 C8 -2.1(4)
C15 C16 N12 C13 0.7(4)
C15 C16 N12 C8 174.1(3)
C9 C8 N12 C13 179.5(3)
C7 C8 N12 C13 2.0(4)
C9 C8 N12 C16 6.3(6)
C7 C8 N12 C16 -171.2(3)
N12 C13 N14 C15 1.0(4)
Pt1 C13 N14 C15 -169.0(3)
N12 C13 N14 C22 178.1(3)
Pt1 C13 N14 C22 8.1(6)
C16 C15 N14 C13 -0.7(4)
C16 C15 N14 C22 -177.9(3)
Si23 C22 N14 C13 -92.6(3)
Si23 C22 N14 C15 84.1(3)
N59 C55 N56 C57 0.6(4)
Pt2 C55 N56 C57 -173.5(3)
N59 C55 N56 C71 179.7(3)
Pt2 C55 N56 C71 5.6(7)
C58 C57 N56 C55 -0.4(5)
C58 C57 N56 C71 -179.5(4)
Si72 C71 N56 C55 -94.2(4)
Si72 C71 N56 C57 84.7(4)
C57 C58 N59 C55 0.5(5)
C57 C58 N59 C60 175.2(4)
N56 C55 N59 C58 -0.7(4)
Pt2 C55 N59 C58 175.4(2)
N56 C55 N59 C60 -176.3(3)
Pt2 C55 N59 C60 -0.2(4)
C61 C60 N59 C58 -173.4(4)
C65 C60 N59 C58 6.6(7)
C61 C60 N59 C55 1.0(5)
C65 C60 N59 C55 -178.9(4)
C69 C70 N66 C67 0.0(5)
C69 C70 N66 C62 -174.1(4)
N68 C67 N66 C70 0.1(4)
Pt2 C67 N66 C70 -175.0(2)
N68 C67 N66 C62 175.3(3)
Pt2 C67 N66 C62 0.3(4)
C61 C62 N66 C70 173.1(4)
C63 C62 N66 C70 -6.0(7)
C61 C62 N66 C67 -0.8(4)
C63 C62 N66 C67 -179.9(4)
N66 C67 N68 C69 -0.1(4)
Pt2 C67 N68 C69 172.5(4)
N66 C67 N68 C76 -174.2(3)
Pt2 C67 N68 C76 -1.6(6)
C70 C69 N68 C67 0.1(5)
C70 C69 N68 C76 174.1(3)
Si77 C76 N68 C67 86.3(4)
Si77 C76 N68 C69 -87.0(4)
O29 C28 O27 Pt1 0.9(5)
C29 C28 O27 Pt1 178.0(2)
O27 C28 O29 Ag2 1.5(5)
C29 C28 O29 Ag2 -175.5(2)
O36 C35 O34 Ag1 8.9(5)
C37 C35 O34 Ag1 -170.6(3)
O43 C42 O41 Ag1 4.4(5)
C44 C42 O41 Ag1 -177.5(2)
O41 C42 O43 Ag2 -3.9(5)
C44 C42 O43 Ag2 177.9(2)
O50 C49 O48 Ag2 36.1(4)
C51 C49 O48 Ag2 -143.0(2)
O48 C49 O50 Pt2 -6.5(5)
C51 C49 O50 Pt2 172.7(2)
N2 C17 Si18 C20 -159.1(3)
N2 C17 Si18 C21 -38.6(4)
N2 C17 Si18 C19 82.0(3)
N14 C22 Si23 C24 56.9(3)
N14 C22 Si23 C25 177.4(2)
N14 C22 Si23 C26 -63.5(3)
N56 C71 Si72 C74 -176.1(3)
N56 C71 Si72 C75 63.6(3)
N56 C71 Si72 C73 -57.6(3)
N68 C76 Si77 C78 -33.3(4)
N68 C76 Si77 C79 -155.1(3)
N68 C76 Si77 C80 85.9(3)
C35 O34 Ag1 O41 3.0(5)
C35 O34 Ag1 Ag2 -159.7(2)
C35 O34 Ag1 Pt1 140.7(2)
C42 O41 Ag1 O34 -166.1(3)
C42 O41 Ag1 Ag2 -2.1(2)
C42 O41 Ag1 Pt1 55.6(3)
C42 O43 Ag2 O29 -3.3(4)
C42 O43 Ag2 O48 166.4(2)
C42 O43 Ag2 Ag1 1.4(2)
C42 O43 Ag2 Pt2 87.8(2)
C42 O43 Ag2 Pt1 -63.5(2)
C28 O29 Ag2 O43 -65.2(4)
C28 O29 Ag2 O48 123.8(3)
C28 O29 Ag2 Ag1 -70.0(3)
C28 O29 Ag2 Pt2 -158.3(3)
C28 O29 Ag2 Pt1 -2.2(3)
C49 O48 Ag2 O43 -123.7(2)
C49 O48 Ag2 O29 52.6(2)
C49 O48 Ag2 Ag1 20.3(3)
C49 O48 Ag2 Pt2 -34.5(2)
C49 O48 Ag2 Pt1 120.0(2)
O34 Ag1 Ag2 O43 175.22(9)
O41 Ag1 Ag2 O43 0.24(9)
Pt1 Ag1 Ag2 O43 -97.85(6)
O34 Ag1 Ag2 O29 -6.49(10)
O41 Ag1 Ag2 O29 178.53(9)
Pt1 Ag1 Ag2 O29 80.44(6)
O34 Ag1 Ag2 O48 26.10(15)
O41 Ag1 Ag2 O48 -148.88(14)
Pt1 Ag1 Ag2 O48 113.03(13)
O34 Ag1 Ag2 Pt2 79.08(7)
O41 Ag1 Ag2 Pt2 -95.89(7)
Pt1 Ag1 Ag2 Pt2 166.012(10)
O34 Ag1 Ag2 Pt1 -86.93(7)
O41 Ag1 Ag2 Pt1 98.09(6)
C6 C7 Pt1 C1 -2.1(3)
C8 C7 Pt1 C1 175.0(3)
C6 C7 Pt1 C13 -177.2(3)
C8 C7 Pt1 C13 0.0(3)
C6 C7 Pt1 O27 -42.3(18)
C8 C7 Pt1 O27 134.8(15)
C6 C7 Pt1 Ag2 116.3(3)
C8 C7 Pt1 Ag2 -66.6(3)
C6 C7 Pt1 Ag1 60.1(3)
C8 C7 Pt1 Ag1 -122.7(3)
N2 C1 Pt1 C7 -169.4(4)
N5 C1 Pt1 C7 2.4(2)
N2 C1 Pt1 C13 -157.0(4)
N5 C1 Pt1 C13 14.9(5)
N2 C1 Pt1 O27 7.9(4)
N5 C1 Pt1 O27 179.7(2)
N2 C1 Pt1 Ag2 98.8(4)
N5 C1 Pt1 Ag2 -89.4(2)
N2 C1 Pt1 Ag1 86.4(4)
N5 C1 Pt1 Ag1 -101.8(3)
N14 C13 Pt1 C7 170.5(4)
N12 C13 Pt1 C7 1.1(2)
N14 C13 Pt1 C1 158.0(4)
N12 C13 Pt1 C1 -11.4(5)
N14 C13 Pt1 O27 -6.5(4)
N12 C13 Pt1 O27 -175.9(2)
N14 C13 Pt1 Ag2 -87.3(4)
N12 C13 Pt1 Ag2 103.3(2)
N14 C13 Pt1 Ag1 -97.7(4)
N12 C13 Pt1 Ag1 92.9(2)
C28 O27 Pt1 C7 156.7(16)
C28 O27 Pt1 C1 116.9(3)
C28 O27 Pt1 C13 -69.1(3)
C28 O27 Pt1 Ag2 -2.0(2)
C28 O27 Pt1 Ag1 53.8(2)
O43 Ag2 Pt1 C7 -15.59(11)
O29 Ag2 Pt1 C7 -176.92(11)
O48 Ag2 Pt1 C7 113.53(11)
Ag1 Ag2 Pt1 C7 -94.54(10)
Pt2 Ag2 Pt1 C7 -123.36(10)
O43 Ag2 Pt1 C1 65.34(12)
O29 Ag2 Pt1 C1 -95.98(12)
O48 Ag2 Pt1 C1 -165.54(12)
Ag1 Ag2 Pt1 C1 -13.61(11)
Pt2 Ag2 Pt1 C1 -42.43(11)
O43 Ag2 Pt1 C13 -90.61(12)
O29 Ag2 Pt1 C13 108.06(12)
O48 Ag2 Pt1 C13 38.51(13)
Ag1 Ag2 Pt1 C13 -169.56(11)
Pt2 Ag2 Pt1 C13 161.62(11)
O43 Ag2 Pt1 O27 162.91(8)
O29 Ag2 Pt1 O27 1.59(8)
O48 Ag2 Pt1 O27 -67.97(9)
Ag1 Ag2 Pt1 O27 83.96(6)
Pt2 Ag2 Pt1 O27 55.14(6)
O43 Ag2 Pt1 Ag1 78.95(6)
O29 Ag2 Pt1 Ag1 -82.38(6)
O48 Ag2 Pt1 Ag1 -151.93(6)
Pt2 Ag2 Pt1 Ag1 -28.820(19)
O34 Ag1 Pt1 C7 -155.65(12)
O41 Ag1 Pt1 C7 12.98(11)
Ag2 Ag1 Pt1 C7 93.25(10)
O34 Ag1 Pt1 C1 -82.05(12)
O41 Ag1 Pt1 C1 86.59(12)
Ag2 Ag1 Pt1 C1 166.86(11)
O34 Ag1 Pt1 C13 122.77(14)
O41 Ag1 Pt1 C13 -68.59(13)
Ag2 Ag1 Pt1 C13 11.68(12)
O34 Ag1 Pt1 O27 20.32(9)
O41 Ag1 Pt1 O27 -171.05(8)
Ag2 Ag1 Pt1 O27 -90.78(6)
O34 Ag1 Pt1 Ag2 111.09(7)
O41 Ag1 Pt1 Ag2 -80.27(6)
C60 C61 Pt2 C67 177.0(3)
C62 C61 Pt2 C67 -0.7(3)
C60 C61 Pt2 C55 1.1(3)
C62 C61 Pt2 C55 -176.5(3)
C60 C61 Pt2 O50 -1(2)
C62 C61 Pt2 O50 -179(24)
C60 C61 Pt2 Ag2 -98.0(3)
C62 C61 Pt2 Ag2 84.3(3)
N68 C67 Pt2 C61 -171.9(5)
N66 C67 Pt2 C61 0.2(3)
N68 C67 Pt2 C55 -160.9(4)
N66 C67 Pt2 C55 11.2(5)
N68 C67 Pt2 O50 8.0(5)
N66 C67 Pt2 O50 -180.0(2)
N68 C67 Pt2 Ag2 89.0(4)
N66 C67 Pt2 Ag2 -98.9(3)
N56 C55 Pt2 C61 173.3(5)
N59 C55 Pt2 C61 -0.5(3)
N56 C55 Pt2 C67 162.3(4)
N59 C55 Pt2 C67 -11.5(5)
N56 C55 Pt2 O50 -6.8(5)
N59 C55 Pt2 O50 179.4(2)
N56 C55 Pt2 Ag2 -90.1(4)
N59 C55 Pt2 Ag2 96.1(2)
C49 O50 Pt2 C61 -117.3(19)
C49 O50 Pt2 C67 64.6(3)
C49 O50 Pt2 C55 -119.6(3)
C49 O50 Pt2 Ag2 -20.0(2)
O43 Ag2 Pt2 C61 -42.34(13)
O29 Ag2 Pt2 C61 116.59(13)
O48 Ag2 Pt2 C61 -162.12(13)
Ag1 Ag2 Pt2 C61 38.77(11)
Pt1 Ag2 Pt2 C61 64.90(12)
O43 Ag2 Pt2 C67 36.36(12)
O29 Ag2 Pt2 C67 -164.72(12)
O48 Ag2 Pt2 C67 -83.43(12)
Ag1 Ag2 Pt2 C67 117.46(11)
Pt1 Ag2 Pt2 C67 143.59(11)
O43 Ag2 Pt2 C55 -122.75(12)
O29 Ag2 Pt2 C55 36.18(12)
O48 Ag2 Pt2 C55 117.47(12)
Ag1 Ag2 Pt2 C55 -41.64(11)
Pt1 Ag2 Pt2 C55 -15.51(11)
O43 Ag2 Pt2 O50 141.21(8)
O29 Ag2 Pt2 O50 -59.87(9)
O48 Ag2 Pt2 O50 21.42(8)
Ag1 Ag2 Pt2 O50 -137.69(6)
Pt1 Ag2 Pt2 O50 -111.56(7)
C1S C2S C3S C4S 167.5(15)
C2S C3S C4S C5S 164.2(18)
